data_7234479
loop_
_publ_author_name
'Yongkwan Dong'
'Lukasz Wojtas'
'Joshua Martin'
'George S. Nolas'

_publ_section_title
;
 Synthesis, Crystal Structure, and Transport Properties of Quaternary
 Tetrahedral Chalcogenides
;
_journal_issue 40
_journal_name_full 'Journal of Materials Chemistry C'
_journal_page_first 10436
_journal_page_last 10441
_journal_paper_doi 10.1039/C5TC01606A
_journal_volume 3
_journal_year 2015
_chemical_formula_moiety 'Cu2.1 Fe0.9 Sn Se4'
_chemical_formula_sum 'Cu2.1 Fe0.9 Se4 Sn'
_chemical_formula_weight 618.256
_space_group_IT_number 121
_space_group_name_Hall 'I -4 2'
_space_group_name_H-M_alt 'I -4 2 m'
_symmetry_cell_setting tetragonal
_symmetry_Int_Tables_number 121
_symmetry_space_group_name_H-M 'I -4 2 m'
_audit_creation_method 'manual editing'
_cell_angle_alpha 90
_cell_angle_beta 90
_cell_angle_gamma 90
_cell_formula_units_Z 2
_cell_length_a 5.689800(33)
_cell_length_b 5.689800(33)
_cell_length_c 11.319720(97)
_cell_measurement_temperature 298
_cell_volume 366.463(4)
_computing_structure_refinement 'TOPAS 4.2'
_diffrn_ambient_temperature 298
_diffrn_detector 'Bruker Lynxeye PSD'
_diffrn_detector_type Lynxeye
_diffrn_measurement_method 'reflection, flat sample, Bragg-Brentano'
_diffrn_radiation_monochromator none
_diffrn_radiation_polarisn_ratio 1
_diffrn_radiation_probe x-ray
_diffrn_radiation_source 'fine-focus sealed tube'
_diffrn_radiation_type 'Cu K\a'
_diffrn_source_type 'Bruker D8 Advance with DaVinci'
_exptl_absorpt_process_details
;   
 ?
;
_exptl_crystal_colour black
_exptl_crystal_density_diffrn 5.60297
_exptl_crystal_description
;
microcrystalline powder
;
_pd_calc_method 'Rietveld Refinement'
_pd_meas_2theta_range_inc 0.01
_pd_meas_2theta_range_max 100
_pd_meas_2theta_range_min 15
_pd_meas_scan_method step
_pd_proc_ls_background_function
;   
'Chebyshev polynomial, 1/X background function '
;
_pd_proc_ls_profile_function
;
 Fundamental parameters
;
_pd_proc_ls_prof_R_factor 0.03180
_pd_proc_ls_prof_wR_expected 0.02213
_pd_proc_ls_prof_wR_factor 0.04434
_pd_spec_mount_mode reflection
_pd_spec_shape flat_sheet
_refine_ls_goodness_of_fit_all 2.004
_refine_ls_number_parameters 16
_refine_ls_R_Fsqd_factor 0.02003
_cod_data_source_file J-Mater-Chem-C-2015-3-10436.cif
_cod_data_source_block 1
_cod_original_cell_volume 366.4627(53)
_cod_original_sg_symbol_H-M I-42m
_cod_original_formula_sum 'Cu2.1 Fe0.9 Sn Se4'
_cod_database_code 7234479

loop_
_symmetry_equiv_pos_as_xyz
'-x, -y, z'
'-x, y, -z'
'-x+1/2, -y+1/2, z+1/2'
'-x+1/2, y+1/2, -z+1/2'
'-y, -x, z'
'-y, x, -z'
'-y+1/2, -x+1/2, z+1/2'
'-y+1/2, x+1/2, -z+1/2'
'y, -x, -z'
'y, x, z'
'y+1/2, -x+1/2, -z+1/2'
'y+1/2, x+1/2, z+1/2'
'x, -y, -z'
'x, y, z'
'x+1/2, -y+1/2, -z+1/2'
'x+1/2, y+1/2, z+1/2'

loop_
_atom_site_label
_atom_site_type_symbol
_atom_site_symmetry_multiplicity
_atom_site_fract_x
_atom_site_fract_y
_atom_site_fract_z
_atom_site_occupancy
_atom_site_B_iso_or_equiv
Cu1 Cu 4 0 0.5 0.25 1 2.14(27)
Cu2 Cu 2 0 0 0 0.1 0.90(26)
Fe Fe 2 0 0 0 0.9 0.90(26)
Sn Sn 2 0 0 0.5 1 2.11(17)
Se Se 8 0.23974(23) 0.23974(23) 0.12976(25) 1 1.67(18)

loop_
_diffrn_radiation_wavelength
1.534753
1.540596
1.541058
1.544410
1.544721
